data_7020731
loop_
_publ_author_name
'Shishilov, Oleg N.'
'Podobedov, Roman E.'
'Rezinkova, Yaroslavna N.'
'Churakov, Andrei V.'
'Efimenko, Inessa A.'

_publ_section_title
;
 Palladium ketonyl carboxylate complexes - potential models of polynuclear
 intermediates in olefin oxidation: formation and X-ray structure of
 Pd(6)(\m-Cl)(2+x)(\m-CF(3)CO(2))(4)(\m,\k(2)-CH(2)C(O)CMe(3))(6-x) (x =
 0, 2).
;
_journal_issue 5
_journal_name_full 'Dalton transactions (Cambridge, England : 2003)'
_journal_page_first 1338
_journal_page_last 1341
_journal_paper_doi 10.1039/c2dt31824e
_journal_volume 42
_journal_year 2013
_chemical_formula_moiety 'C44 H66 Cl2 F12 O14 Pd6'
_chemical_formula_sum 'C44 H66 Cl2 F12 O14 Pd6'
_chemical_formula_weight 1756.27
_chemical_name_systematic
;
?
;
_space_group_IT_number 15
_symmetry_cell_setting monoclinic
_symmetry_space_group_name_Hall '-C 2yc'
_symmetry_space_group_name_H-M 'C 1 2/c 1'
_atom_sites_solution_hydrogens geom
_atom_sites_solution_primary direct
_atom_sites_solution_secondary difmap
_audit_creation_method SHELXL-97
_cell_angle_alpha 90.00
_cell_angle_beta 113.231(2)
_cell_angle_gamma 90.00
_cell_formula_units_Z 4
_cell_length_a 25.986(4)
_cell_length_b 14.314(2)
_cell_length_c 19.812(3)
_cell_measurement_reflns_used 9757
_cell_measurement_temperature 173(2)
_cell_measurement_theta_max 30.156
_cell_measurement_theta_min 2.181
_cell_volume 6771.9(17)
_computing_cell_refinement 'SAINT (Bruker, 2008)'
_computing_data_collection '<i>APEX2</i> (Bruker, 2008)'
_computing_data_reduction 'SAINT (Bruker, 2008)'
_computing_molecular_graphics 'SHELXTL (Sheldrick, 2008)'
_computing_publication_material 'SHELXTL (Sheldrick, 2008)'
_computing_structure_refinement 'SHELXTL (Sheldrick, 2008)'
_computing_structure_solution 'SHELXTL (Sheldrick, 2008)'
_diffrn_ambient_temperature 173(2)
_diffrn_measured_fraction_theta_full 0.997
_diffrn_measured_fraction_theta_max 0.997
_diffrn_measurement_device_type 'Bruker SMART APEX II'
_diffrn_measurement_method \w
_diffrn_radiation_monochromator graphite
_diffrn_radiation_source 'fine-focus sealed tube'
_diffrn_radiation_type MoK\a
_diffrn_radiation_wavelength 0.71073
_diffrn_reflns_av_R_equivalents 0.0218
_diffrn_reflns_av_sigmaI/netI 0.0221
_diffrn_reflns_limit_h_max 32
_diffrn_reflns_limit_h_min -31
_diffrn_reflns_limit_k_max 17
_diffrn_reflns_limit_k_min -16
_diffrn_reflns_limit_l_max 24
_diffrn_reflns_limit_l_min -24
_diffrn_reflns_number 22515
_diffrn_reflns_theta_full 26.00
_diffrn_reflns_theta_max 26.00
_diffrn_reflns_theta_min 2.18
_diffrn_standards_decay_% 0
_diffrn_standards_interval_time 0
_diffrn_standards_number 0
_exptl_absorpt_coefficient_mu 1.721
_exptl_absorpt_correction_T_max 0.7247
_exptl_absorpt_correction_T_min 0.6263
_exptl_absorpt_correction_type multi-scan
_exptl_absorpt_process_details 'SADABS (Bruker, 2008)'
_exptl_crystal_colour red
_exptl_crystal_density_diffrn 1.723
_exptl_crystal_density_method 'not measured'
_exptl_crystal_description block
_exptl_crystal_F_000 3440
_exptl_crystal_size_max 0.30
_exptl_crystal_size_mid 0.25
_exptl_crystal_size_min 0.20
_refine_diff_density_max 2.015
_refine_diff_density_min -1.147
_refine_diff_density_rms 0.182
_refine_ls_extinction_method none
_refine_ls_goodness_of_fit_ref 1.592
_refine_ls_hydrogen_treatment constr
_refine_ls_matrix_type full
_refine_ls_number_parameters 344
_refine_ls_number_reflns 6641
_refine_ls_number_restraints 132
_refine_ls_restrained_S_all 1.617
_refine_ls_R_factor_all 0.0682
_refine_ls_R_factor_gt 0.0588
_refine_ls_shift/su_max 0.000
_refine_ls_shift/su_mean 0.000
_refine_ls_structure_factor_coef Fsqd
_refine_ls_weighting_details 'calc w=1/[\s^2^(Fo^2^)+(0.1000P)^2^+0.0000P] where P=(Fo^2^+2Fc^2^)/3'
_refine_ls_weighting_scheme calc
_refine_ls_wR_factor_gt 0.1959
_refine_ls_wR_factor_ref 0.2040
_reflns_number_gt 5518
_reflns_number_total 6641
_reflns_threshold_expression I>2\s(I)
_cod_data_source_file c2dt31824e.txt
_cod_data_source_block s
_cod_original_cell_volume 6771.9(16)
_cod_original_sg_symbol_H-M 'C 2/c'
_cod_database_code 7020731

loop_
_symmetry_equiv_pos_as_xyz
'x, y, z'
'-x, y, -z+1/2'
'x+1/2, y+1/2, z'
'-x+1/2, y+1/2, -z+1/2'
'-x, -y, -z'
'x, -y, z-1/2'
'-x+1/2, -y+1/2, -z'
'x+1/2, -y+1/2, z-1/2'

loop_
_atom_site_label
_atom_site_type_symbol
_atom_site_fract_x
_atom_site_fract_y
_atom_site_fract_z
_atom_site_U_iso_or_equiv
_atom_site_adp_type
_atom_site_occupancy
_atom_site_symmetry_multiplicity
_atom_site_calc_flag
_atom_site_refinement_flags
_atom_site_disorder_assembly
_atom_site_disorder_group
Pd1 Pd 0.35903(2) 0.25728(4) 0.07520(2) 0.0392(2) Uani 1 1 d . . .
Pd2 Pd 0.30489(2) 0.43288(4) 0.17614(3) 0.0424(2) Uani 1 1 d . . .
Pd3 Pd 0.18285(2) 0.46998(4) 0.08332(3) 0.0429(2) Uani 1 1 d . . .
Cl1 Cl 0.32577(9) 0.40485(14) 0.07632(10) 0.0533(5) Uani 1 1 d . . .
O11 O 0.3981(2) 0.2594(3) 0.1899(3) 0.0442(11) Uani 1 1 d . . .
C10 C 0.3140(3) 0.2959(5) 0.2041(3) 0.0401(15) Uani 1 1 d . . .
H10A H 0.2997 0.2828 0.2427 0.048 Uiso 1 1 calc R . .
H10B H 0.2937 0.2560 0.1609 0.048 Uiso 1 1 calc R . .
C11 C 0.3748(3) 0.2791(5) 0.2318(4) 0.0404(14) Uani 1 1 d . . .
C12 C 0.4099(3) 0.2801(7) 0.3134(4) 0.058(2) Uani 1 1 d . . .
C13 C 0.3958(5) 0.1868(9) 0.3427(7) 0.095(3) Uiso 1 1 d . . .
H13A H 0.3551 0.1773 0.3217 0.143 Uiso 1 1 calc R . .
H13B H 0.4093 0.1896 0.3964 0.143 Uiso 1 1 calc R . .
H13C H 0.4139 0.1348 0.3285 0.143 Uiso 1 1 calc R . .
C14 C 0.3992(6) 0.3557(11) 0.3542(8) 0.113(4) Uiso 1 1 d . . .
H14A H 0.3600 0.3538 0.3483 0.170 Uiso 1 1 calc R . .
H14B H 0.4068 0.4154 0.3357 0.170 Uiso 1 1 calc R . .
H14C H 0.4236 0.3493 0.4063 0.170 Uiso 1 1 calc R . .
C15 C 0.4733(5) 0.2763(8) 0.3269(6) 0.084(3) Uiso 1 1 d . . .
H15A H 0.4848 0.3368 0.3145 0.126 Uiso 1 1 calc R . .
H15B H 0.4792 0.2275 0.2961 0.126 Uiso 1 1 calc R . .
H15C H 0.4955 0.2621 0.3788 0.126 Uiso 1 1 calc R . .
O21 O 0.4007(2) 0.1349(4) 0.0824(3) 0.0487(12) Uani 1 1 d . . .
C20 C 0.3242(3) 0.0333(5) 0.0230(4) 0.0442(16) Uani 1 1 d . . .
H20A H 0.3004 0.0831 0.0303 0.053 Uiso 1 1 calc R . .
H20B H 0.3135 -0.0274 0.0376 0.053 Uiso 1 1 calc R . .
C21 C 0.3834(3) 0.0530(5) 0.0644(4) 0.0448(16) Uani 1 1 d . A .
C22 C 0.4284(3) -0.0218(5) 0.0849(4) 0.058(2) Uani 1 1 d D . .
C23 C 0.4039(6) -0.1203(8) 0.0613(7) 0.062(4) Uiso 0.58 1 d PD A 1
H23A H 0.4283 -0.1557 0.0434 0.093 Uiso 0.58 1 calc PR A 1
H23B H 0.3664 -0.1151 0.0220 0.093 Uiso 0.58 1 calc PR A 1
H23C H 0.4014 -0.1528 0.1034 0.093 Uiso 0.58 1 calc PR A 1
C24 C 0.4676(6) 0.0033(11) 0.0456(8) 0.082(5) Uiso 0.58 1 d PD A 1
H24A H 0.4485 -0.0098 -0.0070 0.123 Uiso 0.58 1 calc PR A 1
H24B H 0.5018 -0.0343 0.0662 0.123 Uiso 0.58 1 calc PR A 1
H24C H 0.4772 0.0697 0.0528 0.123 Uiso 0.58 1 calc PR A 1
C25 C 0.4597(6) -0.0160(11) 0.1683(6) 0.076(5) Uiso 0.58 1 d PD A 1
H25A H 0.4746 0.0472 0.1820 0.114 Uiso 0.58 1 calc PR A 1
H25B H 0.4907 -0.0610 0.1843 0.114 Uiso 0.58 1 calc PR A 1
H25C H 0.4340 -0.0305 0.1921 0.114 Uiso 0.58 1 calc PR A 1
C26 C 0.4887(6) 0.0195(13) 0.1103(9) 0.070(6) Uiso 0.42 1 d PD A 2
H26A H 0.4922 0.0539 0.0696 0.105 Uiso 0.42 1 calc PR A 2
H26B H 0.5161 -0.0314 0.1256 0.105 Uiso 0.42 1 calc PR A 2
H26C H 0.4955 0.0620 0.1518 0.105 Uiso 0.42 1 calc PR A 2
C27 C 0.4229(8) -0.0670(12) 0.1534(7) 0.071(6) Uiso 0.42 1 d PD A 2
H27A H 0.3960 -0.1186 0.1376 0.106 Uiso 0.42 1 calc PR A 2
H27B H 0.4098 -0.0200 0.1790 0.106 Uiso 0.42 1 calc PR A 2
H27C H 0.4595 -0.0908 0.1867 0.106 Uiso 0.42 1 calc PR A 2
C28 C 0.4224(7) -0.1006(11) 0.0284(8) 0.063(5) Uiso 0.42 1 d PD A 2
H28A H 0.4283 -0.0746 -0.0137 0.095 Uiso 0.42 1 calc PR A 2
H28B H 0.3848 -0.1277 0.0117 0.095 Uiso 0.42 1 calc PR A 2
H28C H 0.4504 -0.1493 0.0516 0.095 Uiso 0.42 1 calc PR A 2
O31 O 0.3609(2) 0.1421(4) -0.0795(2) 0.0551(13) Uani 1 1 d . . .
C30 C 0.3185(3) 0.2508(7) -0.0387(4) 0.068(3) Uani 1 1 d . . .
H30A H 0.2879 0.2041 -0.0532 0.082 Uiso 1 1 calc R . .
H30B H 0.3022 0.3124 -0.0588 0.082 Uiso 1 1 calc R . .
C31 C 0.3579(3) 0.2258(6) -0.0646(4) 0.0516(18) Uani 1 1 d . . .
C32 C 0.3951(3) 0.2964(6) -0.0828(4) 0.0567(19) Uani 1 1 d . . .
C33 C 0.3646(6) 0.3197(9) -0.1648(6) 0.098(4) Uani 1 1 d . . .
H33A H 0.3283 0.3483 -0.1733 0.147 Uiso 1 1 calc R . .
H33B H 0.3587 0.2622 -0.1938 0.147 Uiso 1 1 calc R . .
H33C H 0.3873 0.3633 -0.1796 0.147 Uiso 1 1 calc R . .
C34 C 0.4071(5) 0.3879(7) -0.0370(6) 0.081(3) Uani 1 1 d . . .
H34A H 0.4224 0.3725 0.0155 0.122 Uiso 1 1 calc R . .
H34B H 0.3722 0.4232 -0.0495 0.122 Uiso 1 1 calc R . .
H34C H 0.4343 0.4259 -0.0479 0.122 Uiso 1 1 calc R . .
C35 C 0.4523(4) 0.2514(7) -0.0707(7) 0.082(3) Uani 1 1 d . . .
H35A H 0.4750 0.2464 -0.0179 0.123 Uiso 1 1 calc R . .
H35B H 0.4719 0.2902 -0.0937 0.123 Uiso 1 1 calc R . .
H35C H 0.4462 0.1889 -0.0927 0.123 Uiso 1 1 calc R . .
O41 O 0.2819(2) 0.4600(4) 0.2622(3) 0.0566(14) Uani 1 1 d . . .
O42 O 0.1900(3) 0.4821(4) 0.1949(3) 0.0609(15) Uani 1 1 d . . .
C41 C 0.2322(3) 0.4772(5) 0.2517(4) 0.0455(17) Uani 1 1 d . B .
C42 C 0.2215(2) 0.4996(4) 0.3202(4) 0.063(2) Uani 1 1 d D . .
F41 F 0.2059(4) 0.5882(4) 0.3210(5) 0.0642(12) Uiso 0.54 1 d PD B 3
F42 F 0.1803(3) 0.4445(6) 0.3236(5) 0.0642(12) Uiso 0.54 1 d PD B 3
F43 F 0.2675(3) 0.4828(6) 0.3811(4) 0.0642(12) Uiso 0.54 1 d PD B 3
F44 F 0.2559(4) 0.4557(8) 0.3812(6) 0.0642(12) Uiso 0.33 1 d PD B 4
F45 F 0.2321(5) 0.5918(5) 0.3308(7) 0.0642(12) Uiso 0.33 1 d PD B 4
F46 F 0.1687(3) 0.4844(9) 0.3133(7) 0.0642(12) Uiso 0.33 1 d PD B 4
F47 F 0.2110(12) 0.4230(13) 0.3519(15) 0.0642(12) Uiso 0.13 1 d PD B 7
F48 F 0.1763(8) 0.5560(17) 0.3024(16) 0.0642(12) Uiso 0.13 1 d PD B 7
F49 F 0.2649(8) 0.5446(19) 0.3710(12) 0.0642(12) Uiso 0.13 1 d PD B 7
O51 O 0.3019(3) 0.5795(4) 0.1554(4) 0.0648(15) Uani 1 1 d . . .
O52 O 0.2116(3) 0.6011(4) 0.0883(3) 0.0608(14) Uani 1 1 d . . .
C51 C 0.2602(4) 0.6247(6) 0.1211(4) 0.0522(18) Uani 1 1 d . C .
C52 C 0.2688(3) 0.7315(6) 0.1208(3) 0.065(2) Uani 1 1 d D . .
F51 F 0.2238(4) 0.7719(8) 0.0671(4) 0.091(3) Uiso 0.57 1 d PD C 5
F52 F 0.3131(4) 0.7582(8) 0.1083(6) 0.093(3) Uiso 0.57 1 d PD C 5
F53 F 0.2722(4) 0.7684(6) 0.1841(4) 0.062(2) Uiso 0.57 1 d PD C 5
F54 F 0.2460(5) 0.7764(9) 0.0573(5) 0.085(4) Uiso 0.43 1 d PD C 6
F55 F 0.3243(3) 0.7504(10) 0.1482(7) 0.090(4) Uiso 0.43 1 d PD C 6
F56 F 0.2492(5) 0.7702(8) 0.1678(5) 0.058(3) Uiso 0.43 1 d PD C 6

loop_
_atom_site_aniso_label
_atom_site_aniso_U_11
_atom_site_aniso_U_22
_atom_site_aniso_U_33
_atom_site_aniso_U_23
_atom_site_aniso_U_13
_atom_site_aniso_U_12
Pd1 0.0391(3) 0.0461(4) 0.0333(3) -0.0053(2) 0.0153(2) 0.0018(2)
Pd2 0.0461(3) 0.0343(3) 0.0505(3) -0.0046(2) 0.0230(3) -0.0020(2)
Pd3 0.0496(4) 0.0452(4) 0.0376(3) -0.0023(2) 0.0210(2) -0.0024(2)
Cl1 0.0673(12) 0.0462(10) 0.0571(10) 0.0063(8) 0.0358(9) 0.0094(9)
O11 0.049(3) 0.043(3) 0.041(2) -0.006(2) 0.019(2) 0.002(2)
C10 0.050(4) 0.036(4) 0.035(3) 0.000(3) 0.018(3) -0.005(3)
C11 0.053(4) 0.030(3) 0.042(3) -0.005(3) 0.022(3) -0.001(3)
C12 0.059(5) 0.072(6) 0.039(4) -0.006(4) 0.016(3) 0.009(4)
O21 0.049(3) 0.047(3) 0.050(3) -0.016(2) 0.020(2) 0.000(2)
C20 0.053(4) 0.045(4) 0.042(4) -0.008(3) 0.026(3) -0.005(3)
C21 0.050(4) 0.055(5) 0.032(3) -0.007(3) 0.019(3) 0.005(3)
C22 0.064(5) 0.049(5) 0.066(5) -0.001(4) 0.031(4) 0.010(4)
O31 0.070(3) 0.062(4) 0.034(2) -0.004(2) 0.022(2) 0.015(3)
C30 0.044(4) 0.124(8) 0.029(3) 0.024(4) 0.005(3) -0.025(5)
C31 0.060(5) 0.045(4) 0.039(4) -0.009(3) 0.009(3) 0.012(4)
C32 0.057(5) 0.055(5) 0.057(4) 0.003(4) 0.022(4) -0.004(4)
C33 0.127(10) 0.106(10) 0.059(6) 0.021(6) 0.035(6) 0.012(8)
C34 0.100(8) 0.059(6) 0.099(7) 0.003(5) 0.055(6) -0.006(5)
C35 0.069(6) 0.072(7) 0.113(9) 0.012(6) 0.045(6) 0.001(5)
O41 0.067(4) 0.057(3) 0.055(3) -0.022(3) 0.033(3) -0.001(3)
O42 0.073(4) 0.076(4) 0.046(3) -0.007(3) 0.036(3) 0.007(3)
C41 0.064(5) 0.036(4) 0.040(4) 0.001(3) 0.024(3) -0.002(3)
C42 0.092(6) 0.041(4) 0.055(4) -0.005(4) 0.031(4) 0.006(4)
O51 0.070(4) 0.034(3) 0.090(4) -0.003(3) 0.031(3) -0.008(3)
O52 0.086(4) 0.033(3) 0.063(3) -0.006(2) 0.028(3) 0.001(3)
C51 0.067(5) 0.044(4) 0.048(4) -0.005(3) 0.026(4) 0.003(4)
C52 0.087(7) 0.049(5) 0.056(5) -0.012(4) 0.026(5) 0.003(4)

loop_
_atom_type_symbol
_atom_type_description
_atom_type_scat_dispersion_real
_atom_type_scat_dispersion_imag
_atom_type_scat_source
C C 0.0033 0.0016 'International Tables Vol C Tables 4.2.6.8 and 6.1.1.4'
H H 0.0000 0.0000 'International Tables Vol C Tables 4.2.6.8 and 6.1.1.4'
Cl Cl 0.1484 0.1585 'International Tables Vol C Tables 4.2.6.8 and 6.1.1.4'
O O 0.0106 0.0060 'International Tables Vol C Tables 4.2.6.8 and 6.1.1.4'
F F 0.0171 0.0103 'International Tables Vol C Tables 4.2.6.8 and 6.1.1.4'
Pd Pd -0.9988 1.0072 'International Tables Vol C Tables 4.2.6.8 and 6.1.1.4'

loop_
_geom_angle_atom_site_label_1
_geom_angle_atom_site_label_2
_geom_angle_atom_site_label_3
_geom_angle
_geom_angle_site_symmetry_1
_geom_angle_site_symmetry_3
O21 Pd1 C30 93.8(3) . .
O21 Pd1 O11 85.38(19) . .
C30 Pd1 O11 177.9(3) . .
O21 Pd1 Cl1 171.01(15) . .
C30 Pd1 Cl1 91.1(3) . .
O11 Pd1 Cl1 89.94(14) . .
C10 Pd2 O41 89.8(2) . .
C10 Pd2 O51 174.8(3) . .
O41 Pd2 O51 88.5(2) . .
C10 Pd2 Cl1 91.43(19) . .
O41 Pd2 Cl1 176.96(17) . .
O51 Pd2 Cl1 90.51(18) . .
C10 Pd2 Pd3 108.56(19) . .
O41 Pd2 Pd3 83.84(17) . .
O51 Pd2 Pd3 76.12(17) . .
Cl1 Pd2 Pd3 93.14(5) . .
O31 Pd3 O52 166.1(2) 7 .
O31 Pd3 C20 97.3(2) 7 7
O52 Pd3 C20 87.3(3) . 7
O31 Pd3 O42 85.4(2) 7 .
O52 Pd3 O42 89.7(2) . .
C20 Pd3 O42 176.7(3) 7 .
O31 Pd3 Pd2 109.57(16) 7 .
O52 Pd3 Pd2 81.55(18) . .
C20 Pd3 Pd2 105.6(2) 7 .
O42 Pd3 Pd2 75.18(17) . .
Pd2 Cl1 Pd1 113.00(8) . .
C11 O11 Pd1 125.3(5) . .
C11 C10 Pd2 104.6(4) . .
C11 C10 H10A 110.8 . .
Pd2 C10 H10A 110.8 . .
C11 C10 H10B 110.8 . .
Pd2 C10 H10B 110.8 . .
H10A C10 H10B 108.9 . .
O11 C11 C10 121.5(6) . .
O11 C11 C12 118.2(7) . .
C10 C11 C12 120.1(6) . .
C14 C12 C11 116.0(9) . .
C14 C12 C13 108.0(9) . .
C11 C12 C13 105.1(7) . .
C14 C12 C15 110.6(9) . .
C11 C12 C15 109.5(7) . .
C13 C12 C15 107.1(8) . .
C12 C13 H13A 109.5 . .
C12 C13 H13B 109.5 . .
H13A C13 H13B 109.5 . .
C12 C13 H13C 109.5 . .
H13A C13 H13C 109.5 . .
H13B C13 H13C 109.5 . .
C12 C14 H14A 109.5 . .
C12 C14 H14B 109.5 . .
H14A C14 H14B 109.5 . .
C12 C14 H14C 109.5 . .
H14A C14 H14C 109.5 . .
H14B C14 H14C 109.5 . .
C12 C15 H15A 109.5 . .
C12 C15 H15B 109.5 . .
H15A C15 H15B 109.5 . .
C12 C15 H15C 109.5 . .
H15A C15 H15C 109.5 . .
H15B C15 H15C 109.5 . .
C21 O21 Pd1 131.5(5) . .
C21 C20 Pd3 103.3(4) . 7
C21 C20 H20A 111.1 . .
Pd3 C20 H20A 111.1 7 .
C21 C20 H20B 111.1 . .
Pd3 C20 H20B 111.1 7 .
H20A C20 H20B 109.1 . .
O21 C21 C20 121.3(7) . .
O21 C21 C22 115.5(6) . .
C20 C21 C22 123.1(7) . .
C21 C22 C25 106.1(8) . .
C21 C22 C23 112.4(8) . .
C25 C22 C23 111.0(6) . .
C21 C22 C24 106.9(9) . .
C25 C22 C24 110.8(5) . .
C23 C22 C24 109.5(5) . .
C21 C22 C28 118.1(9) . .
C21 C22 C26 112.9(9) . .
C28 C22 C26 108.0(6) . .
C21 C22 C27 101.6(9) . .
C28 C22 C27 108.0(6) . .
C26 C22 C27 107.5(6) . .
C22 C23 H23A 109.5 . .
C22 C23 H23B 109.5 . .
C22 C23 H23C 109.5 . .
C22 C24 H24A 109.5 . .
C22 C24 H24B 109.5 . .
C22 C24 H24C 109.5 . .
C22 C25 H25A 109.5 . .
C22 C25 H25B 109.5 . .
C22 C25 H25C 109.5 . .
C22 C26 H26A 109.5 . .
C22 C26 H26B 109.5 . .
H26A C26 H26B 109.5 . .
C22 C26 H26C 109.5 . .
H26A C26 H26C 109.5 . .
H26B C26 H26C 109.5 . .
C22 C27 H27A 109.5 . .
C22 C27 H27B 109.5 . .
H27A C27 H27B 109.5 . .
C22 C27 H27C 109.5 . .
H27A C27 H27C 109.5 . .
H27B C27 H27C 109.5 . .
C22 C28 H28A 109.5 . .
C22 C28 H28B 109.5 . .
H28A C28 H28B 109.5 . .
C22 C28 H28C 109.5 . .
H28A C28 H28C 109.5 . .
H28B C28 H28C 109.5 . .
C31 O31 Pd3 135.4(6) . 7
C31 C30 Pd1 106.6(5) . .
C31 C30 H30A 110.4 . .
Pd1 C30 H30A 110.4 . .
C31 C30 H30B 110.4 . .
Pd1 C30 H30B 110.4 . .
H30A C30 H30B 108.6 . .
O31 C31 C30 118.0(8) . .
O31 C31 C32 118.3(7) . .
C30 C31 C32 123.5(8) . .
C31 C32 C34 114.6(7) . .
C31 C32 C35 110.1(7) . .
C34 C32 C35 107.5(8) . .
C31 C32 C33 106.2(8) . .
C34 C32 C33 109.7(8) . .
C35 C32 C33 108.6(8) . .
C32 C33 H33A 109.5 . .
C32 C33 H33B 109.5 . .
H33A C33 H33B 109.5 . .
C32 C33 H33C 109.5 . .
H33A C33 H33C 109.5 . .
H33B C33 H33C 109.5 . .
C32 C34 H34A 109.5 . .
C32 C34 H34B 109.5 . .
H34A C34 H34B 109.5 . .
C32 C34 H34C 109.5 . .
H34A C34 H34C 109.5 . .
H34B C34 H34C 109.5 . .
C32 C35 H35A 109.5 . .
C32 C35 H35B 109.5 . .
H35A C35 H35B 109.5 . .
C32 C35 H35C 109.5 . .
H35A C35 H35C 109.5 . .
H35B C35 H35C 109.5 . .
C41 O41 Pd2 121.3(5) . .
C41 O42 Pd3 128.5(5) . .
O42 C41 O41 131.0(7) . .
O42 C41 C42 113.3(7) . .
O41 C41 C42 115.7(6) . .
F46 C42 F44 108.0(6) . .
F41 C42 F43 109.1(5) . .
F47 C42 F49 107.9(7) . .
F46 C42 F45 108.2(6) . .
F44 C42 F45 107.2(6) . .
F47 C42 F48 107.2(7) . .
F49 C42 F48 107.1(7) . .
F41 C42 F42 107.7(5) . .
F43 C42 F42 107.1(5) . .
F41 C42 C41 111.9(6) . .
F46 C42 C41 114.4(8) . .
F47 C42 C41 112.7(14) . .
F44 C42 C41 114.3(8) . .
F43 C42 C41 110.6(7) . .
F49 C42 C41 111.9(14) . .
F45 C42 C41 104.3(8) . .
F48 C42 C41 109.7(14) . .
F42 C42 C41 110.4(6) . .
C51 O51 Pd2 126.1(6) . .
C51 O52 Pd3 125.0(6) . .
O52 C51 O51 131.3(8) . .
O52 C51 C52 113.2(7) . .
O51 C51 C52 115.5(7) . .
F52 C52 F53 108.8(6) . .
F54 C52 F56 108.0(6) . .
F54 C52 F55 106.8(6) . .
F56 C52 F55 106.0(6) . .
F52 C52 F51 105.8(6) . .
F53 C52 F51 106.6(6) . .
F52 C52 C51 115.0(7) . .
F53 C52 C51 110.2(7) . .
F56 C52 C51 108.1(7) . .
F55 C52 C51 109.2(8) . .
F51 C52 C51 110.0(8) . .

loop_
_geom_bond_atom_site_label_1
_geom_bond_atom_site_label_2
_geom_bond_distance
_geom_bond_site_symmetry_2
Pd1 O21 2.035(5) .
Pd1 C30 2.082(7) .
Pd1 O11 2.091(5) .
Pd1 Cl1 2.286(2) .
Pd2 C10 2.027(7) .
Pd2 O41 2.054(5) .
Pd2 O51 2.134(6) .
Pd2 Cl1 2.2830(18) .
Pd2 Pd3 3.0201(8) .
Pd3 O31 1.949(6) 7
Pd3 O52 2.009(6) .
Pd3 C20 2.041(6) 7
Pd3 O42 2.152(5) .
O11 C11 1.237(8) .
C10 C11 1.474(10) .
C10 H10A 0.9900 .
C10 H10B 0.9900 .
C11 C12 1.510(10) .
C12 C14 1.442(15) .
C12 C13 1.556(15) .
C12 C15 1.562(14) .
C13 H13A 0.9800 .
C13 H13B 0.9800 .
C13 H13C 0.9800 .
C14 H14A 0.9800 .
C14 H14B 0.9800 .
C14 H14C 0.9800 .
C15 H15A 0.9800 .
C15 H15B 0.9800 .
C15 H15C 0.9800 .
O21 C21 1.257(9) .
C20 C21 1.458(10) .
C20 Pd3 2.041(6) 7
C20 H20A 0.9900 .
C20 H20B 0.9900 .
C21 C22 1.516(11) .
C22 C25 1.529(9) .
C22 C23 1.543(9) .
C22 C24 1.548(9) .
C22 C28 1.554(9) .
C22 C26 1.561(9) .
C22 C27 1.560(9) .
C23 H23A 0.9800 .
C23 H23B 0.9800 .
C23 H23C 0.9800 .
C24 H24A 0.9800 .
C24 H24B 0.9800 .
C24 H24C 0.9800 .
C25 H25A 0.9800 .
C25 H25B 0.9800 .
C25 H25C 0.9800 .
C26 H26A 0.9800 .
C26 H26B 0.9800 .
C26 H26C 0.9800 .
C27 H27A 0.9800 .
C27 H27B 0.9800 .
C27 H27C 0.9800 .
C28 H28A 0.9800 .
C28 H28B 0.9800 .
C28 H28C 0.9800 .
O31 C31 1.243(9) .
O31 Pd3 1.949(6) 7
C30 C31 1.362(12) .
C30 H30A 0.9900 .
C30 H30B 0.9900 .
C31 C32 1.539(12) .
C32 C34 1.554(13) .
C32 C35 1.548(13) .
C32 C33 1.536(12) .
C33 H33A 0.9800 .
C33 H33B 0.9800 .
C33 H33C 0.9800 .
C34 H34A 0.9800 .
C34 H34B 0.9800 .
C34 H34C 0.9800 .
C35 H35A 0.9800 .
C35 H35B 0.9800 .
C35 H35C 0.9800 .
O41 C41 1.250(9) .
O42 C41 1.224(9) .
C41 C42 1.524(11) .
C42 F41 1.334(6) .
C42 F46 1.342(6) .
C42 F47 1.343(7) .
C42 F44 1.342(6) .
C42 F43 1.344(6) .
C42 F49 1.345(7) .
C42 F45 1.348(6) .
C42 F48 1.352(7) .
C42 F42 1.352(6) .
O51 C51 1.215(10) .
O52 C51 1.216(10) .
C51 C52 1.545(12) .
C52 F54 1.326(7) .
C52 F52 1.327(6) .
C52 F53 1.331(6) .
C52 F56 1.344(6) .
C52 F55 1.353(7) .
C52 F51 1.360(6) .

loop_
_platon_squeeze_void_nr
_platon_squeeze_void_average_x
_platon_squeeze_void_average_y
_platon_squeeze_void_average_z
_platon_squeeze_void_volume
_platon_squeeze_void_count_electrons
_platon_squeeze_void_content
1 1.000 0.102 0.250 268 93 ' '
2 1.000 -0.102 0.750 268 93 ' '
3 0.500 0.398 0.750 268 93 ' '
4 0.500 0.602 0.250 268 93 ' '
